data_4108382
loop_
_publ_author_name
'Rory Waterman'
'Gregory L. Hillhouse'

_publ_section_title
;
 \h2-Organoazide Complexes of Nickel and Their Conversion to Terminal
 Imido Complexes via Dinitrogen Extrusion
;
_journal_name_full 'Journal of the American Chemical Society'
_journal_page_first 12628
_journal_page_last 12629
_journal_paper_doi 10.1021/ja805530z
_journal_volume 130
_journal_year 2008
_chemical_formula_sum 'C27 H51 N3 Ni P2'
_chemical_formula_weight 538.36
_chemical_name_systematic
; 
 ? 
;
_space_group_IT_number 14
_symmetry_cell_setting monoclinic
_symmetry_space_group_name_Hall '-P 2ybc'
_symmetry_space_group_name_H-M 'P 1 21/c 1'
_atom_sites_solution_hydrogens geom
_atom_sites_solution_primary direct
_atom_sites_solution_secondary difmap
_audit_creation_method SHELXL-97
_cell_angle_alpha 90.00
_cell_angle_beta 102.456(2)
_cell_angle_gamma 90.00
_cell_formula_units_Z 4
_cell_length_a 8.6921(8)
_cell_length_b 21.3953(19)
_cell_length_c 16.4939(15)
_cell_measurement_temperature 373(2)
_cell_volume 2995.2(5)
_computing_cell_refinement 'Bruker SMART'
_computing_data_collection 'Bruker SMART'
_computing_data_reduction 'Bruker SHELXTL'
_computing_molecular_graphics 'Bruker SHELXTL'
_computing_publication_material 'Bruker SHELXTL'
_computing_structure_refinement 'SHELXL-97 (Sheldrick, 1997)'
_computing_structure_solution 'SHELXS-97 (Sheldrick, 1990)'
_diffrn_ambient_temperature 373(2)
_diffrn_measured_fraction_theta_full 0.956
_diffrn_measured_fraction_theta_max 0.956
_diffrn_measurement_device_type 'CCD area detector'
_diffrn_measurement_method 'phi and omega scans'
_diffrn_radiation_monochromator graphite
_diffrn_radiation_source 'fine-focus sealed tube'
_diffrn_radiation_type MoK\a
_diffrn_radiation_wavelength 0.71073
_diffrn_reflns_av_R_equivalents 0.0519
_diffrn_reflns_av_sigmaI/netI 0.0782
_diffrn_reflns_limit_h_max 11
_diffrn_reflns_limit_h_min -10
_diffrn_reflns_limit_k_max 28
_diffrn_reflns_limit_k_min -26
_diffrn_reflns_limit_l_max 21
_diffrn_reflns_limit_l_min -19
_diffrn_reflns_number 18518
_diffrn_reflns_theta_full 28.29
_diffrn_reflns_theta_max 28.29
_diffrn_reflns_theta_min 1.90
_exptl_absorpt_coefficient_mu 0.773
_exptl_absorpt_correction_T_max 0.9267
_exptl_absorpt_correction_T_min 0.8544
_exptl_absorpt_correction_type empirical
_exptl_absorpt_process_details 'SHELXL-97 (Sheldrick, 1997)'
_exptl_crystal_colour yellow
_exptl_crystal_density_diffrn 1.194
_exptl_crystal_description plate
_exptl_crystal_F_000 1168
_exptl_crystal_size_max 0.21
_exptl_crystal_size_mid 0.20
_exptl_crystal_size_min 0.10
_refine_diff_density_max 0.647
_refine_diff_density_min -0.516
_refine_diff_density_rms 0.079
_refine_ls_extinction_method none
_refine_ls_goodness_of_fit_ref 1.035
_refine_ls_hydrogen_treatment constr
_refine_ls_matrix_type full
_refine_ls_number_parameters 298
_refine_ls_number_reflns 7113
_refine_ls_number_restraints 0
_refine_ls_restrained_S_all 1.035
_refine_ls_R_factor_all 0.0703
_refine_ls_R_factor_gt 0.0517
_refine_ls_shift/su_max 0.001
_refine_ls_shift/su_mean 0.000
_refine_ls_structure_factor_coef Fsqd
_refine_ls_weighting_details 'calc w=1/[\s^2^(Fo^2^)+(0.0428P)^2^+0.0000P] where P=(Fo^2^+2Fc^2^)/3'
_refine_ls_weighting_scheme calc
_refine_ls_wR_factor_gt 0.1087
_refine_ls_wR_factor_ref 0.1158
_reflns_number_gt 5582
_reflns_number_total 7113
_reflns_threshold_expression >2sigma(I)
_cod_data_source_file ja805530z_si_002_2.cif
_cod_data_source_block rory108m
_cod_database_code 4108382

loop_
_symmetry_equiv_pos_as_xyz
'x, y, z'
'-x, y+1/2, -z+1/2'
'-x, -y, -z'
'x, -y-1/2, z-1/2'

loop_
_atom_site_label
_atom_site_type_symbol
_atom_site_fract_x
_atom_site_fract_y
_atom_site_fract_z
_atom_site_U_iso_or_equiv
_atom_site_adp_type
_atom_site_occupancy
_atom_site_symmetry_multiplicity
_atom_site_calc_flag
_atom_site_refinement_flags
Ni Ni 0.21071(4) 0.654742(15) 0.04257(2) 0.01559(10) Uani 1 1 d .
P2 P 0.33741(9) 0.73943(3) 0.02648(4) 0.01810(16) Uani 1 1 d .
P1 P 0.15267(9) 0.63523(3) -0.09023(4) 0.01458(15) Uani 1 1 d .
N2 N 0.2195(3) 0.63229(10) 0.14935(13) 0.0174(5) Uani 1 1 d .
C11 C 0.2640(3) 0.56649(12) -0.12092(16) 0.0192(6) Uani 1 1 d .
N1 N 0.1425(3) 0.59054(10) 0.10678(13) 0.0217(5) Uani 1 1 d .
C31 C 0.2507(3) 0.59511(12) 0.28196(15) 0.0179(6) Uani 1 1 d .
C21 C 0.2306(4) 0.81325(12) 0.04289(17) 0.0260(7) Uani 1 1 d .
C12 C -0.0620(3) 0.62826(12) -0.14143(17) 0.0191(6) Uani 1 1 d .
C1 C 0.2204(3) 0.70458(12) -0.14042(16) 0.0176(6) Uani 1 1 d .
H1B H 0.2548 0.6912 -0.1898 0.021 Uiso 1 1 calc R
H1C H 0.1322 0.7328 -0.1578 0.021 Uiso 1 1 calc R
C2 C 0.3562(3) 0.74028(12) -0.08352(15) 0.0193(6) Uani 1 1 d .
H2A H 0.3566 0.7832 -0.1023 0.023 Uiso 1 1 calc R
H2B H 0.4557 0.7214 -0.0875 0.023 Uiso 1 1 calc R
C35 C 0.0846(4) 0.53660(12) 0.35244(16) 0.0230(6) Uani 1 1 d .
H35A H -0.0151 0.5283 0.3619 0.028 Uiso 1 1 calc R
N3 N 0.2808(3) 0.64393(10) 0.22750(13) 0.0207(5) Uani 1 1 d .
C33 C 0.3602(4) 0.51687(12) 0.38244(17) 0.0237(7) Uani 1 1 d .
H33A H 0.4470 0.4948 0.4114 0.028 Uiso 1 1 calc R
C123 C -0.1007(4) 0.63725(13) -0.23569(17) 0.0265(7) Uani 1 1 d .
H12A H -0.2122 0.6329 -0.2564 0.040 Uiso 1 1 calc R
H12B H -0.0462 0.6063 -0.2609 0.040 Uiso 1 1 calc R
H12C H -0.0681 0.6782 -0.2488 0.040 Uiso 1 1 calc R
C113 C 0.2145(4) 0.54725(13) -0.21192(17) 0.0264(7) Uani 1 1 d .
H11A H 0.2768 0.5123 -0.2222 0.040 Uiso 1 1 calc R
H11B H 0.2303 0.5816 -0.2466 0.040 Uiso 1 1 calc R
H11C H 0.1051 0.5358 -0.2242 0.040 Uiso 1 1 calc R
C36 C 0.1009(3) 0.58227(12) 0.29486(16) 0.0184(6) Uani 1 1 d .
C112 C 0.2473(4) 0.51046(13) -0.06529(18) 0.0283(7) Uani 1 1 d .
H11D H 0.3040 0.4754 -0.0805 0.042 Uiso 1 1 calc R
H11E H 0.1380 0.4998 -0.0722 0.042 Uiso 1 1 calc R
H11F H 0.2895 0.5212 -0.0083 0.042 Uiso 1 1 calc R
C22 C 0.5464(4) 0.74182(13) 0.08836(18) 0.0264(7) Uani 1 1 d .
C32 C 0.3828(4) 0.56277(12) 0.32657(17) 0.0215(6) Uani 1 1 d .
C34 C 0.2125(4) 0.50309(12) 0.39627(16) 0.0226(6) Uani 1 1 d .
C122 C -0.1240(4) 0.56453(13) -0.1199(2) 0.0318(7) Uani 1 1 d .
H12D H -0.2335 0.5608 -0.1461 0.048 Uiso 1 1 calc R
H12E H -0.1116 0.5611 -0.0608 0.048 Uiso 1 1 calc R
H12F H -0.0656 0.5318 -0.1394 0.048 Uiso 1 1 calc R
C223 C 0.5480(4) 0.75462(14) 0.18000(18) 0.0359(8) Uani 1 1 d .
H22A H 0.6549 0.7558 0.2111 0.054 Uiso 1 1 calc R
H22B H 0.4918 0.7220 0.2013 0.054 Uiso 1 1 calc R
H22C H 0.4983 0.7941 0.1850 0.054 Uiso 1 1 calc R
C213 C 0.1664(4) 0.80512(14) 0.12206(19) 0.0367(8) Uani 1 1 d .
H21A H 0.1111 0.8423 0.1317 0.055 Uiso 1 1 calc R
H21B H 0.2523 0.7979 0.1685 0.055 Uiso 1 1 calc R
H21C H 0.0956 0.7701 0.1155 0.055 Uiso 1 1 calc R
C121 C -0.1499(4) 0.67927(14) -0.10375(19) 0.0298(7) Uani 1 1 d .
H12G H -0.2603 0.6772 -0.1285 0.045 Uiso 1 1 calc R
H12H H -0.1098 0.7196 -0.1143 0.045 Uiso 1 1 calc R
H12I H -0.1344 0.6729 -0.0449 0.045 Uiso 1 1 calc R
C222 C 0.6146(4) 0.67620(15) 0.08385(19) 0.0336(8) Uani 1 1 d .
H22D H 0.7217 0.6753 0.1147 0.050 Uiso 1 1 calc R
H22E H 0.6116 0.6657 0.0270 0.050 Uiso 1 1 calc R
H22F H 0.5534 0.6465 0.1070 0.050 Uiso 1 1 calc R
C37 C 0.5449(4) 0.57881(15) 0.31404(19) 0.0339(8) Uani 1 1 d .
H37A H 0.6216 0.5528 0.3491 0.051 Uiso 1 1 calc R
H37B H 0.5674 0.6219 0.3280 0.051 Uiso 1 1 calc R
H37C H 0.5492 0.5719 0.2570 0.051 Uiso 1 1 calc R
C39 C -0.0397(4) 0.61828(14) 0.24915(18) 0.0275(7) Uani 1 1 d .
H39A H -0.0068 0.6478 0.2125 0.041 Uiso 1 1 calc R
H39B H -0.0872 0.6401 0.2883 0.041 Uiso 1 1 calc R
H39C H -0.1149 0.5899 0.2175 0.041 Uiso 1 1 calc R
C212 C 0.3274(5) 0.87374(13) 0.0484(2) 0.0406(9) Uani 1 1 d .
H21D H 0.2629 0.9086 0.0566 0.061 Uiso 1 1 calc R
H21E H 0.3633 0.8795 -0.0022 0.061 Uiso 1 1 calc R
H21F H 0.4166 0.8710 0.0941 0.061 Uiso 1 1 calc R
C221 C 0.6539(4) 0.78841(15) 0.0562(2) 0.0396(9) Uani 1 1 d .
H22G H 0.7578 0.7868 0.0910 0.059 Uiso 1 1 calc R
H22H H 0.6122 0.8299 0.0572 0.059 Uiso 1 1 calc R
H22I H 0.6591 0.7777 0.0003 0.059 Uiso 1 1 calc R
C211 C 0.0887(4) 0.81926(13) -0.02944(18) 0.0316(8) Uani 1 1 d .
H21G H 0.0314 0.8566 -0.0229 0.047 Uiso 1 1 calc R
H21H H 0.0212 0.7836 -0.0303 0.047 Uiso 1 1 calc R
H21I H 0.1240 0.8213 -0.0806 0.047 Uiso 1 1 calc R
C111 C 0.4377(4) 0.58438(14) -0.1033(2) 0.0321(7) Uani 1 1 d .
H11G H 0.4980 0.5503 -0.1183 0.048 Uiso 1 1 calc R
H11H H 0.4733 0.5935 -0.0453 0.048 Uiso 1 1 calc R
H11I H 0.4514 0.6206 -0.1353 0.048 Uiso 1 1 calc R
C38 C 0.1897(4) 0.45370(13) 0.45774(18) 0.0329(8) Uani 1 1 d .
H38A H 0.2897 0.4355 0.4827 0.049 Uiso 1 1 calc R
H38B H 0.1205 0.4218 0.4296 0.049 Uiso 1 1 calc R
H38C H 0.1442 0.4723 0.5001 0.049 Uiso 1 1 calc R

loop_
_atom_site_aniso_label
_atom_site_aniso_U_11
_atom_site_aniso_U_22
_atom_site_aniso_U_33
_atom_site_aniso_U_23
_atom_site_aniso_U_13
_atom_site_aniso_U_12
Ni 0.0208(2) 0.01417(17) 0.01144(18) 0.00185(13) 0.00269(13) -0.00181(15)
P2 0.0247(4) 0.0153(3) 0.0138(3) 0.0007(3) 0.0030(3) -0.0042(3)
P1 0.0152(4) 0.0150(3) 0.0133(3) 0.0013(3) 0.0026(3) 0.0007(3)
N2 0.0215(13) 0.0163(11) 0.0142(11) 0.0027(9) 0.0032(9) 0.0007(10)
C11 0.0179(15) 0.0198(13) 0.0188(14) -0.0027(11) 0.0018(11) 0.0039(12)
N1 0.0301(15) 0.0188(12) 0.0159(12) 0.0023(9) 0.0042(10) -0.0041(11)
C31 0.0252(16) 0.0168(13) 0.0106(13) -0.0011(10) 0.0014(11) -0.0003(12)
C21 0.043(2) 0.0161(14) 0.0209(15) -0.0004(11) 0.0126(14) 0.0007(14)
C12 0.0139(14) 0.0209(13) 0.0215(15) 0.0003(11) 0.0018(11) 0.0008(12)
C1 0.0210(15) 0.0193(13) 0.0127(13) 0.0016(10) 0.0042(11) -0.0002(12)
C2 0.0240(16) 0.0188(13) 0.0158(14) 0.0030(11) 0.0060(11) -0.0047(12)
C35 0.0294(18) 0.0243(14) 0.0162(14) -0.0031(11) 0.0070(12) -0.0054(13)
N3 0.0269(14) 0.0208(12) 0.0137(12) 0.0020(9) 0.0026(10) -0.0040(10)
C33 0.0312(18) 0.0207(14) 0.0176(14) -0.0007(11) 0.0020(12) 0.0080(13)
C123 0.0191(16) 0.0302(16) 0.0255(16) -0.0022(13) -0.0052(12) 0.0034(13)
C113 0.0336(19) 0.0253(15) 0.0209(15) -0.0031(12) 0.0070(13) 0.0077(14)
C36 0.0223(16) 0.0165(13) 0.0152(14) -0.0026(10) 0.0017(11) -0.0022(12)
C112 0.0327(19) 0.0220(15) 0.0282(17) 0.0035(12) 0.0023(14) 0.0040(14)
C22 0.0282(18) 0.0250(15) 0.0223(15) 0.0013(12) -0.0027(13) -0.0130(13)
C32 0.0250(17) 0.0233(14) 0.0163(14) -0.0033(11) 0.0049(12) 0.0019(12)
C34 0.0393(19) 0.0163(13) 0.0118(13) -0.0017(10) 0.0045(12) -0.0005(13)
C122 0.0226(18) 0.0323(17) 0.0408(19) 0.0032(14) 0.0074(14) -0.0075(14)
C223 0.045(2) 0.0360(18) 0.0215(16) 0.0005(14) -0.0042(14) -0.0174(16)
C213 0.059(3) 0.0285(17) 0.0250(17) -0.0025(13) 0.0155(16) 0.0059(17)
C121 0.0184(17) 0.0361(17) 0.0357(18) 0.0001(14) 0.0076(14) 0.0065(14)
C222 0.0218(18) 0.0432(19) 0.0304(18) 0.0024(15) -0.0062(13) -0.0039(15)
C37 0.0291(19) 0.0465(19) 0.0277(18) 0.0069(15) 0.0094(14) 0.0084(16)
C39 0.0257(18) 0.0292(16) 0.0260(16) 0.0014(13) 0.0023(13) 0.0006(14)
C212 0.065(3) 0.0178(15) 0.039(2) 0.0015(14) 0.0099(18) -0.0048(16)
C221 0.037(2) 0.046(2) 0.0332(19) 0.0018(16) 0.0016(15) -0.0217(17)
C211 0.047(2) 0.0206(14) 0.0276(17) 0.0000(13) 0.0090(15) 0.0099(15)
C111 0.0192(17) 0.0294(16) 0.046(2) -0.0066(15) 0.0044(14) 0.0038(14)
C38 0.049(2) 0.0254(16) 0.0237(17) 0.0036(13) 0.0073(15) -0.0017(15)

loop_
_atom_type_symbol
_atom_type_description
_atom_type_scat_dispersion_real
_atom_type_scat_dispersion_imag
_atom_type_scat_source
C C 0.0033 0.0016 'International Tables Vol C Tables 4.2.6.8 and 6.1.1.4'
H H 0.0000 0.0000 'International Tables Vol C Tables 4.2.6.8 and 6.1.1.4'
N N 0.0061 0.0033 'International Tables Vol C Tables 4.2.6.8 and 6.1.1.4'
P P 0.1023 0.0942 'International Tables Vol C Tables 4.2.6.8 and 6.1.1.4'
Ni Ni 0.3393 1.1124 'International Tables Vol C Tables 4.2.6.8 and 6.1.1.4'

loop_
_geom_angle_atom_site_label_1
_geom_angle_atom_site_label_2
_geom_angle_atom_site_label_3
_geom_angle
N2 Ni N1 38.85(9)
N2 Ni P2 115.16(7)
N1 Ni P2 153.96(7)
N2 Ni P1 151.47(7)
N1 Ni P1 112.84(7)
P2 Ni P1 92.90(3)
C2 P2 C21 106.41(12)
C2 P2 C22 104.58(13)
C21 P2 C22 110.35(14)
C2 P2 Ni 106.38(9)
C21 P2 Ni 113.89(10)
C22 P2 Ni 114.38(9)
C1 P1 C12 104.04(12)
C1 P1 C11 105.83(12)
C12 P1 C11 109.51(12)
C1 P1 Ni 105.56(9)
C12 P1 Ni 117.30(9)
C11 P1 Ni 113.43(9)
N1 N2 N3 138.7(2)
N1 N2 Ni 74.69(14)
N3 N2 Ni 146.14(19)
C111 C11 C113 108.2(2)
C111 C11 C112 107.4(2)
C113 C11 C112 109.5(2)
C111 C11 P1 107.30(18)
C113 C11 P1 114.93(19)
C112 C11 P1 109.14(19)
N2 N1 Ni 66.45(14)
C36 C31 C32 120.6(2)
C36 C31 N3 122.8(2)
C32 C31 N3 116.5(3)
C211 C21 C212 108.4(2)
C211 C21 C213 107.0(3)
C212 C21 C213 109.9(2)
C211 C21 P2 107.42(19)
C212 C21 P2 115.8(2)
C213 C21 P2 107.96(19)
C123 C12 C122 109.6(2)
C123 C12 C121 107.6(2)
C122 C12 C121 107.9(2)
C123 C12 P1 115.19(19)
C122 C12 P1 109.28(19)
C121 C12 P1 107.05(19)
C2 C1 P1 113.52(17)
C1 C2 P2 111.90(18)
C34 C35 C36 122.0(3)
N2 N3 C31 112.8(2)
C34 C33 C32 121.9(3)
C35 C36 C31 118.6(3)
C35 C36 C39 120.8(3)
C31 C36 C39 120.6(2)
C222 C22 C223 106.9(2)
C222 C22 C221 107.9(3)
C223 C22 C221 110.3(2)
C222 C22 P2 106.69(19)
C223 C22 P2 110.0(2)
C221 C22 P2 114.7(2)
C33 C32 C31 118.7(3)
C33 C32 C37 121.4(3)
C31 C32 C37 119.9(3)
C33 C34 C35 118.2(3)
C33 C34 C38 121.5(3)
C35 C34 C38 120.4(3)

loop_
_geom_bond_atom_site_label_1
_geom_bond_atom_site_label_2
_geom_bond_distance
Ni N2 1.811(2)
Ni N1 1.906(2)
Ni P2 2.1663(8)
Ni P1 2.1794(8)
P2 C2 1.856(3)
P2 C21 1.881(3)
P2 C22 1.883(3)
P1 C1 1.856(3)
P1 C12 1.881(3)
P1 C11 1.889(3)
N2 N1 1.239(3)
N2 N3 1.308(3)
C11 C111 1.524(4)
C11 C113 1.526(4)
C11 C112 1.535(4)
C31 C36 1.391(4)
C31 C32 1.405(4)
C31 N3 1.438(3)
C21 C211 1.526(4)
C21 C212 1.536(4)
C21 C213 1.537(4)
C12 C123 1.530(4)
C12 C122 1.535(4)
C12 C121 1.538(4)
C1 C2 1.542(4)
C35 C34 1.388(4)
C35 C36 1.391(4)
C33 C34 1.383(4)
C33 C32 1.389(4)
C36 C39 1.503(4)
C22 C222 1.532(4)
C22 C223 1.533(4)
C22 C221 1.537(4)
C32 C37 1.508(4)
C34 C38 1.507(4)

loop_
_geom_torsion_atom_site_label_1
_geom_torsion_atom_site_label_2
_geom_torsion_atom_site_label_3
_geom_torsion_atom_site_label_4
_geom_torsion
N2 Ni P2 C2 165.03(13)
N1 Ni P2 C2 161.86(19)
P1 Ni P2 C2 -9.66(10)
N2 Ni P2 C21 -78.08(13)
N1 Ni P2 C21 -81.2(2)
P1 Ni P2 C21 107.23(10)
N2 Ni P2 C22 50.11(14)
N1 Ni P2 C22 46.9(2)
P1 Ni P2 C22 -124.58(11)
N2 Ni P1 C1 -176.54(18)
N1 Ni P1 C1 177.38(12)
P2 Ni P1 C1 -6.65(10)
N2 Ni P1 C12 68.17(19)
N1 Ni P1 C12 62.09(13)
P2 Ni P1 C12 -121.93(10)
N2 Ni P1 C11 -61.12(19)
N1 Ni P1 C11 -67.20(13)
P2 Ni P1 C11 108.78(10)
P2 Ni N2 N1 -177.79(13)
P1 Ni N2 N1 -9.0(3)
N1 Ni N2 N3 171.6(4)
P2 Ni N2 N3 -6.2(4)
P1 Ni N2 N3 162.6(3)
C1 P1 C11 C111 49.7(2)
C12 P1 C11 C111 161.32(19)
Ni P1 C11 C111 -65.5(2)
C1 P1 C11 C113 -70.7(2)
C12 P1 C11 C113 40.9(2)
Ni P1 C11 C113 174.06(18)
C1 P1 C11 C112 165.86(19)
C12 P1 C11 C112 -82.5(2)
Ni P1 C11 C112 50.6(2)
N3 N2 N1 Ni -172.9(4)
P2 Ni N1 N2 4.6(3)
P1 Ni N1 N2 175.38(13)
C2 P2 C21 C211 47.1(2)
C22 P2 C21 C211 160.0(2)
Ni P2 C21 C211 -69.8(2)
C2 P2 C21 C212 -74.1(2)
C22 P2 C21 C212 38.8(3)
Ni P2 C21 C212 168.98(19)
C2 P2 C21 C213 162.2(2)
C22 P2 C21 C213 -84.9(2)
Ni P2 C21 C213 45.4(2)
C1 P1 C12 C123 43.6(2)
C11 P1 C12 C123 -69.2(2)
Ni P1 C12 C123 159.73(17)
C1 P1 C12 C122 167.44(19)
C11 P1 C12 C122 54.7(2)
Ni P1 C12 C122 -76.4(2)
C1 P1 C12 C121 -75.9(2)
C11 P1 C12 C121 171.29(18)
Ni P1 C12 C121 40.2(2)
C12 P1 C1 C2 150.01(19)
C11 P1 C1 C2 -94.6(2)
Ni P1 C1 C2 25.9(2)
P1 C1 C2 P2 -35.1(2)
C21 P2 C2 C1 -94.0(2)
C22 P2 C2 C1 149.22(19)
Ni P2 C2 C1 27.8(2)
N1 N2 N3 C31 -0.9(5)
Ni N2 N3 C31 -168.6(3)
C36 C31 N3 N2 -67.8(3)
C32 C31 N3 N2 116.1(3)
C34 C35 C36 C31 -0.9(4)
C34 C35 C36 C39 -179.3(2)
C32 C31 C36 C35 -0.3(4)
N3 C31 C36 C35 -176.2(2)
C32 C31 C36 C39 178.0(2)
N3 C31 C36 C39 2.1(4)
C2 P2 C22 C222 -75.8(2)
C21 P2 C22 C222 170.13(19)
Ni P2 C22 C222 40.2(2)
C2 P2 C22 C223 168.63(19)
C21 P2 C22 C223 54.6(2)
Ni P2 C22 C223 -75.4(2)
C2 P2 C22 C221 43.6(3)
C21 P2 C22 C221 -70.5(3)
Ni P2 C22 C221 159.5(2)
C34 C33 C32 C31 -1.2(4)
C34 C33 C32 C37 178.0(3)
C36 C31 C32 C33 1.3(4)
N3 C31 C32 C33 177.5(2)
C36 C31 C32 C37 -177.9(3)
N3 C31 C32 C37 -1.7(4)
C32 C33 C34 C35 0.0(4)
C32 C33 C34 C38 -179.3(2)
C36 C35 C34 C33 1.1(4)
C36 C35 C34 C38 -179.6(2)
